data_2013045
loop_
_publ_author_name
'Usman, Anwar'
'Razak, Ibrahim Abdul'
'Chantrapromma, Suchada'
'Fun, Hoong-Kun'
'Philip, Varughese'
'Sreekanth, A.'
'Prathapachandra Kurup, M. R.'

_publ_section_title
;
 Di-2-pyridyl ketone
 <i>N</i>^4^,<i>N</i>^4^-(butane-1,4-diyl)thiosemicarbazone
;
_journal_issue 11
_journal_name_full 'Acta Crystallographica Section C'
_journal_page_first o652
_journal_page_last o654
_journal_paper_doi 10.1107/S0108270102017699
_journal_volume 58
_journal_year 2002
_chemical_formula_moiety 'C16 H17 N5 S'
_chemical_formula_sum 'C16 H17 N5 S'
_chemical_formula_weight 311.41
_chemical_name_systematic
;
Di-2-pyridyl ketone N^4^,N^4^-(butane-1,4-diyl)thiosemicarbazone
;
_space_group_IT_number 2
_symmetry_cell_setting triclinic
_symmetry_space_group_name_Hall '-P 1'
_symmetry_space_group_name_H-M 'P -1'
_atom_sites_solution_hydrogens geom
_atom_sites_solution_primary direct
_atom_sites_solution_secondary difmap
_audit_creation_method SHELXL97
_cell_angle_alpha 103.753(2)
_cell_angle_beta 90.361(2)
_cell_angle_gamma 90.3920(10)
_cell_formula_units_Z 4
_cell_length_a 9.0068(7)
_cell_length_b 11.2034(8)
_cell_length_c 15.8750(12)
_cell_measurement_reflns_used 2342
_cell_measurement_temperature 293(2)
_cell_measurement_theta_max 28.34
_cell_measurement_theta_min 2.61
_cell_volume 1555.9(2)
_computing_cell_refinement 'SAINT (Siemens, 1996)'
_computing_data_collection 'SMART (Siemens, 1996)'
_computing_data_reduction SAINT
_computing_molecular_graphics SHELXTL
_computing_publication_material 'SHELXTL, PARST (Nardelli, 1995) and PLATON (Spek, 1990)'
_computing_structure_refinement SHELXTL
_computing_structure_solution 'SHELXTL (Sheldrick, 1997)'
_diffrn_ambient_temperature 293(2)
_diffrn_detector_area_resol_mean 8.33
_diffrn_measured_fraction_theta_full 0.946
_diffrn_measured_fraction_theta_max 0.946
_diffrn_measurement_device_type 'Siemens SMART CCD area-detector'
_diffrn_measurement_method \w
_diffrn_radiation_monochromator graphite
_diffrn_radiation_source 'fine-focus sealed tube'
_diffrn_radiation_type MoK\a
_diffrn_radiation_wavelength 0.71073
_diffrn_reflns_av_R_equivalents 0.027
_diffrn_reflns_av_sigmaI/netI 0.085
_diffrn_reflns_limit_h_max 12
_diffrn_reflns_limit_h_min -12
_diffrn_reflns_limit_k_max 12
_diffrn_reflns_limit_k_min -14
_diffrn_reflns_limit_l_max 17
_diffrn_reflns_limit_l_min -21
_diffrn_reflns_number 9895
_diffrn_reflns_theta_full 28.30
_diffrn_reflns_theta_max 28.30
_diffrn_reflns_theta_min 2.61
_diffrn_standards_decay_% 0
_diffrn_standards_interval_count 0
_diffrn_standards_interval_time 0
_diffrn_standards_number 0
_exptl_absorpt_coefficient_mu 0.212
_exptl_absorpt_correction_T_max 0.939
_exptl_absorpt_correction_T_min 0.901
_exptl_absorpt_correction_type empirical
_exptl_absorpt_process_details '(SADABS; Sheldrick, 1996)'
_exptl_crystal_colour orange
_exptl_crystal_density_diffrn 1.329
_exptl_crystal_density_meas ?
_exptl_crystal_density_method 'not measured'
_exptl_crystal_description block
_exptl_crystal_F_000 656
_exptl_crystal_size_max 0.5
_exptl_crystal_size_mid 0.4
_exptl_crystal_size_min 0.3
_refine_diff_density_max 0.29
_refine_diff_density_min -0.26
_refine_ls_extinction_method none
_refine_ls_goodness_of_fit_ref 1.015
_refine_ls_hydrogen_treatment constr
_refine_ls_matrix_type full
_refine_ls_number_parameters 407
_refine_ls_number_reflns 7299
_refine_ls_number_restraints 2
_refine_ls_restrained_S_all 1.016
_refine_ls_R_factor_all 0.142
_refine_ls_R_factor_gt 0.076
_refine_ls_shift/su_max <0.001
_refine_ls_shift/su_mean 0.000
_refine_ls_structure_factor_coef Fsqd
_refine_ls_weighting_details 'calc w = 1/[\s^2^(Fo^2^)+(0.0522P)^2^+1.3792P] where P=(Fo^2^+2Fc^2^)/3'
_refine_ls_weighting_scheme calc
_refine_ls_wR_factor_gt 0.143
_refine_ls_wR_factor_ref 0.170
_reflns_number_gt 4123
_reflns_number_total 7299
_reflns_threshold_expression I>2\s(I)
_cod_data_source_file ob1085.cif
_cod_data_source_block I
_cod_depositor_comments
;
The following automatic conversions were performed:
'_symmetry_cell_setting' value 'Triclinic' changed to 'triclinic'
according to '/home/saulius/struct/CIF-dictionaries/cif_core.dic'
dictionary named 'cif_core.dic' version 2.4.1 from 2010-06-29.

Automatic conversion script
Id: cif_fix_enum 1527 2010-12-29 10:47:43Z saulius 

The following automatic conversions were performed:

'_symmetry_cell_setting' value 'Triclinic' changed to 'triclinic'
according to /home/saulius/struct/CIF-dictionaries/cif_core.dic
dictionary named 'cif_core.dic' version 2.4.1 from 2010-06-29.

Automatic conversion script
Id: cif_fix_values 1715 2011-07-08 13:25:40Z adriana 

The following automatic conversions were performed:

'_exptl_crystal_density_meas' value 'not measured' was changed to '?'
- the value is perceived as not measured.

Automatic conversion script
Id: cif_fix_values 3008 2015-01-20 13:52:24Z robertas 
;
_cod_original_sg_symbol_H-M P-1
_cod_database_code 2013045
_cod_database_fobs_code 2013045

loop_
_symmetry_equiv_pos_as_xyz
'x, y, z'
'-x, -y, -z'

loop_
_atom_site_label
_atom_site_fract_x
_atom_site_fract_y
_atom_site_fract_z
_atom_site_U_iso_or_equiv
_atom_site_adp_type
_atom_site_calc_flag
_atom_site_refinement_flags
_atom_site_occupancy
_atom_site_disorder_assembly
_atom_site_disorder_group
_atom_site_type_symbol
S1A 0.24904(11) 0.13556(8) 0.49540(7) 0.0486(3) Uani d . 1 . . S
C4A -0.0523(4) 0.3447(3) 0.3265(2) 0.0446(9) Uani d . 1 . . C
H4AA -0.0639 0.3004 0.3687 0.053 Uiso calc R 1 . . H
N2A 0.3176(3) 0.6097(2) 0.50737(18) 0.0385(7) Uani d . 1 . . N
N3A 0.1811(3) 0.3692(2) 0.44349(17) 0.0341(6) Uani d . 1 . . N
N4A 0.2692(3) 0.3802(2) 0.51489(17) 0.0375(7) Uani d . 1 . . N
H4AB 0.3031 0.4512 0.5416 0.045 Uiso calc R 1 . . H
N5A 0.3875(3) 0.3041(3) 0.61600(18) 0.0434(7) Uani d . 1 . . N
C3A -0.1393(4) 0.3179(4) 0.2524(2) 0.0543(10) Uani d . 1 . . C
H3AB -0.2106 0.2557 0.2442 0.065 Uiso calc R 1 . . H
C2A -0.1192(5) 0.3842(4) 0.1915(3) 0.0596(12) Uani d . 1 . . C
H2AB -0.1773 0.3690 0.1414 0.071 Uiso calc R 1 . . H
C1A -0.0112(6) 0.4739(4) 0.2061(2) 0.0618(12) Uani d . 1 . . C
H1AA 0.0039 0.5173 0.1636 0.074 Uiso calc R 1 . . H
N1A 0.0742(4) 0.5029(3) 0.27790(19) 0.0505(8) Uani d . 1 . . N
C5A 0.0518(4) 0.4376(3) 0.3372(2) 0.0352(8) Uani d . 1 . . C
C6A 0.1492(3) 0.4663(3) 0.41616(19) 0.0294(7) Uani d . 1 . . C
C7A 0.1956(4) 0.5944(3) 0.4556(2) 0.0315(7) Uani d . 1 . . C
C8A 0.1147(4) 0.6943(3) 0.4439(2) 0.0384(8) Uani d . 1 . . C
H8AA 0.0306 0.6825 0.4085 0.046 Uiso calc R 1 . . H
C9A 0.1607(4) 0.8114(3) 0.4853(2) 0.0454(9) Uani d . 1 . . C
H9AA 0.1069 0.8793 0.4789 0.054 Uiso calc R 1 . . H
C10A 0.2864(4) 0.8266(3) 0.5359(3) 0.0499(10) Uani d . 1 . . C
H10A 0.3208 0.9048 0.5632 0.060 Uiso calc R 1 . . H
C11A 0.3599(4) 0.7244(3) 0.5453(2) 0.0476(9) Uani d . 1 . . C
H11A 0.4446 0.7353 0.5802 0.057 Uiso calc R 1 . . H
C12A 0.3042(4) 0.2780(3) 0.5444(2) 0.0360(8) Uani d . 1 . . C
C13A 0.4499(5) 0.2082(4) 0.6547(3) 0.0559(11) Uani d . 1 . . C
H13A 0.5022 0.1471 0.6118 0.067 Uiso calc R 1 . . H
H13B 0.3726 0.1676 0.6802 0.067 Uiso calc R 1 . . H
C14A 0.5544(6) 0.2780(5) 0.7228(3) 0.0854(16) Uani d . 1 . . C
H14A 0.5562 0.2419 0.7727 0.103 Uiso calc R 1 . . H
H14B 0.6542 0.2771 0.7001 0.103 Uiso calc R 1 . . H
C15A 0.4983(7) 0.4042(5) 0.7474(3) 0.0895(17) Uani d . 1 . . C
H15A 0.5787 0.4620 0.7682 0.107 Uiso calc R 1 . . H
H15B 0.4246 0.4122 0.7926 0.107 Uiso calc R 1 . . H
C16A 0.4300(5) 0.4276(4) 0.6658(2) 0.0532(10) Uani d . 1 . . C
H16A 0.3439 0.4801 0.6790 0.064 Uiso calc R 1 . . H
H16B 0.5012 0.4654 0.6344 0.064 Uiso calc R 1 . . H
S1B 0.77432(12) 0.32572(9) 0.94732(7) 0.0497(3) Uani d . 1 . . S
C4B 0.4791(4) 0.1999(3) 1.1507(2) 0.0413(8) Uani d . 1 . . C
H4BA 0.4942 0.2435 1.1084 0.050 Uiso calc R 1 . . H
N2B 0.8171(3) -0.1209(3) 1.00160(18) 0.0400(7) Uani d . 1 . . N
N3B 0.7010(3) 0.1248(2) 1.03527(18) 0.0367(7) Uani d . 1 . . N
N4B 0.7913(3) 0.0941(2) 0.96568(17) 0.0380(7) Uani d . 1 . . N
H4BB 0.8257 0.0207 0.9502 0.046 Uiso calc R 1 . . H
N5B 0.9116(3) 0.1327(3) 0.85051(18) 0.0405(7) Uani d . 1 A . N
C3B 0.3826(4) 0.2426(3) 1.2177(2) 0.0467(9) Uani d . 1 . . C
H3BB 0.3317 0.3155 1.2212 0.056 Uiso calc R 1 . . H
C2B 0.3621(4) 0.1763(3) 1.2796(2) 0.0463(9) Uani d . 1 . . C
H2BB 0.2958 0.2021 1.3248 0.056 Uiso calc R 1 . . H
C1B 0.4427(4) 0.0712(4) 1.2722(2) 0.0499(10) Uani d . 1 . . C
H1BA 0.4307 0.0275 1.3147 0.060 Uiso calc R 1 . . H
N1B 0.5370(3) 0.0273(3) 1.20830(18) 0.0446(7) Uani d . 1 . . N
C5B 0.5534(3) 0.0910(3) 1.1472(2) 0.0319(7) Uani d . 1 . . C
C6B 0.6564(3) 0.0404(3) 1.0736(2) 0.0322(7) Uani d . 1 . . C
C7B 0.6931(4) -0.0921(3) 1.0489(2) 0.0333(7) Uani d . 1 . . C
C8B 0.6039(4) -0.1824(3) 1.0684(2) 0.0424(9) Uani d . 1 . . C
H8BA 0.5169 -0.1614 1.0996 0.051 Uiso calc R 1 . . H
C9B 0.6442(5) -0.3035(3) 1.0415(3) 0.0542(10) Uani d . 1 . . C
H9BA 0.5851 -0.3652 1.0543 0.065 Uiso calc R 1 . . H
C10B 0.7730(5) -0.3323(4) 0.9955(3) 0.0581(11) Uani d . 1 . . C
H10B 0.8040 -0.4134 0.9779 0.070 Uiso calc R 1 . . H
C11B 0.8545(4) -0.2387(4) 0.9763(3) 0.0511(10) Uani d . 1 . . C
H11B 0.9404 -0.2585 0.9439 0.061 Uiso calc R 1 . . H
C12B 0.8283(4) 0.1793(3) 0.9196(2) 0.0370(8) Uani d . 1 . . C
C13B 0.9658(5) 0.2058(4) 0.7913(3) 0.0556(11) Uani d D 1 . . C
H13E 1.0576 0.2469 0.8118 0.067 Uiso d PR 0.684(19) A 2 H
H13F 0.8939 0.2652 0.7836 0.067 Uiso d PR 0.684(19) A 2 H
H13C 1.0161 0.2786 0.8231 0.067 Uiso d PR 0.316(19) A 1 H
H13D 0.8857 0.2290 0.7585 0.067 Uiso d PR 0.316(19) A 1 H
C14B 1.082(2) 0.1260(16) 0.7404(14) 0.060(6) Uani d P 0.316(19) A 1 C
H14C 1.0848 0.1375 0.6818 0.072 Uiso calc PR 0.316(19) A 1 H
H14D 1.1784 0.1464 0.7673 0.072 Uiso calc PR 0.316(19) A 1 H
C14C 0.9950(15) 0.1081(7) 0.7086(5) 0.068(3) Uani d PD 0.684(19) A 2 C
H14E 0.9056 0.0897 0.6734 0.082 Uiso calc PR 0.684(19) A 2 H
H14F 1.0722 0.1348 0.6747 0.082 Uiso calc PR 0.684(19) A 2 H
C15B 1.0426(6) 0.0006(5) 0.7391(3) 0.0831(16) Uani d D 1 . . C
H15E 1.0259 -0.0758 0.6975 0.100 Uiso d PR 0.684(19) A 2 H
H15F 1.1471 0.0101 0.7514 0.100 Uiso d PR 0.684(19) A 2 H
H15C 1.1353 -0.0409 0.7400 0.100 Uiso d PR 0.316(19) A 1 H
H15D 0.9862 -0.0421 0.6894 0.100 Uiso d PR 0.316(19) A 1 H
C16B 0.9585(4) 0.0040(3) 0.8218(2) 0.0444(9) Uani d . 1 A . C
H16C 0.8732 -0.0511 0.8108 0.053 Uiso calc R 1 . . H
H16D 1.0220 -0.0188 0.8649 0.053 Uiso calc R 1 . . H

loop_
_atom_site_aniso_label
_atom_site_aniso_U_11
_atom_site_aniso_U_22
_atom_site_aniso_U_33
_atom_site_aniso_U_12
_atom_site_aniso_U_13
_atom_site_aniso_U_23
S1A 0.0605(6) 0.0325(5) 0.0564(6) -0.0019(4) -0.0033(5) 0.0180(4)
C4A 0.046(2) 0.048(2) 0.039(2) -0.0014(18) -0.0016(17) 0.0105(17)
N2A 0.0368(16) 0.0331(16) 0.0455(17) -0.0001(13) -0.0029(14) 0.0092(13)
N3A 0.0367(15) 0.0336(15) 0.0325(15) 0.0021(12) 0.0003(13) 0.0088(12)
N4A 0.0453(17) 0.0283(15) 0.0385(17) -0.0008(13) -0.0077(14) 0.0076(12)
N5A 0.0503(18) 0.0438(18) 0.0402(17) 0.0058(15) -0.0058(15) 0.0181(14)
C3A 0.053(2) 0.057(3) 0.046(2) -0.004(2) -0.007(2) -0.002(2)
C2A 0.073(3) 0.058(3) 0.039(2) 0.022(2) -0.015(2) -0.005(2)
C1A 0.109(4) 0.048(2) 0.031(2) 0.014(3) -0.006(2) 0.0131(18)
N1A 0.082(2) 0.0373(17) 0.0339(17) -0.0005(16) -0.0012(16) 0.0121(14)
C5A 0.045(2) 0.0279(17) 0.0310(18) 0.0071(15) 0.0022(15) 0.0034(14)
C6A 0.0325(17) 0.0266(16) 0.0291(17) 0.0032(13) 0.0047(14) 0.0065(13)
C7A 0.0352(18) 0.0316(17) 0.0293(17) -0.0005(14) 0.0081(15) 0.0101(14)
C8A 0.0401(19) 0.0342(19) 0.041(2) 0.0019(16) -0.0010(16) 0.0098(16)
C9A 0.056(2) 0.0306(19) 0.052(2) 0.0052(17) 0.0042(19) 0.0148(17)
C10A 0.058(2) 0.033(2) 0.058(2) -0.0122(18) -0.001(2) 0.0073(18)
C11A 0.044(2) 0.045(2) 0.052(2) -0.0104(18) -0.0087(18) 0.0069(18)
C12A 0.0358(19) 0.0343(19) 0.041(2) 0.0047(15) 0.0067(16) 0.0159(15)
C13A 0.058(3) 0.060(3) 0.060(3) 0.007(2) -0.007(2) 0.035(2)
C14A 0.096(4) 0.096(4) 0.078(4) -0.006(3) -0.030(3) 0.049(3)
C15A 0.125(5) 0.085(4) 0.058(3) 0.002(3) -0.032(3) 0.017(3)
C16A 0.062(3) 0.054(2) 0.042(2) 0.001(2) -0.0055(19) 0.0096(19)
S1B 0.0603(6) 0.0350(5) 0.0567(6) 0.0043(5) 0.0055(5) 0.0165(4)
C4B 0.052(2) 0.037(2) 0.0355(19) 0.0021(17) -0.0028(17) 0.0084(16)
N2B 0.0353(16) 0.0376(17) 0.0463(18) 0.0050(13) 0.0001(14) 0.0085(14)
N3B 0.0386(16) 0.0330(15) 0.0382(16) 0.0012(13) 0.0022(13) 0.0082(13)
N4B 0.0437(17) 0.0304(15) 0.0405(17) 0.0050(13) 0.0088(14) 0.0094(13)
N5B 0.0457(18) 0.0381(17) 0.0398(17) -0.0005(14) 0.0072(14) 0.0132(13)
C3B 0.050(2) 0.043(2) 0.042(2) 0.0112(18) -0.0012(18) -0.0003(17)
C2B 0.043(2) 0.051(2) 0.039(2) 0.0023(18) 0.0043(17) -0.0013(18)
C1B 0.060(3) 0.055(2) 0.035(2) 0.007(2) 0.0118(19) 0.0104(18)
N1B 0.0533(19) 0.0472(18) 0.0350(16) 0.0094(15) 0.0054(15) 0.0125(14)
C5B 0.0325(17) 0.0349(18) 0.0272(17) -0.0026(14) -0.0038(14) 0.0056(14)
C6B 0.0328(18) 0.0357(18) 0.0291(17) -0.0009(14) -0.0038(14) 0.0098(14)
C7B 0.0392(19) 0.0343(18) 0.0266(17) -0.0006(15) -0.0078(15) 0.0077(14)
C8B 0.049(2) 0.040(2) 0.039(2) -0.0006(17) -0.0004(17) 0.0105(16)
C9B 0.072(3) 0.038(2) 0.056(3) -0.010(2) -0.002(2) 0.0176(19)
C10B 0.074(3) 0.032(2) 0.067(3) 0.010(2) -0.001(2) 0.0083(19)
C11B 0.048(2) 0.045(2) 0.059(3) 0.0108(19) 0.0033(19) 0.0101(19)
C12B 0.0351(19) 0.0364(19) 0.041(2) -0.0031(15) -0.0024(16) 0.0124(16)
C13B 0.057(3) 0.064(3) 0.056(3) 0.002(2) 0.013(2) 0.035(2)
C14B 0.044(10) 0.093(12) 0.053(11) 0.024(8) 0.019(8) 0.039(9)
C14C 0.068(7) 0.095(6) 0.053(5) 0.018(5) 0.014(4) 0.038(4)
C15B 0.111(4) 0.078(4) 0.059(3) 0.016(3) 0.037(3) 0.011(3)
C16B 0.049(2) 0.041(2) 0.041(2) -0.0039(17) 0.0036(17) 0.0056(17)

loop_
_atom_type_symbol
_atom_type_description
_atom_type_scat_dispersion_real
_atom_type_scat_dispersion_imag
_atom_type_scat_source
C C 0.0033 0.0016 'International Tables Vol C Tables 4.2.6.8 and 6.1.1.4'
H H 0.0000 0.0000 'International Tables Vol C Tables 4.2.6.8 and 6.1.1.4'
N N 0.0061 0.0033 'International Tables Vol C Tables 4.2.6.8 and 6.1.1.4'
S S 0.1246 0.1234 'International Tables Vol C Tables 4.2.6.8 and 6.1.1.4'

loop_
_geom_angle_atom_site_label_1
_geom_angle_atom_site_label_2
_geom_angle_atom_site_label_3
_geom_angle
C5A C4A C3A 119.3(3)
C5A C4A H4AA 120.4
C3A C4A H4AA 120.4
C11A N2A C7A 117.8(3)
C6A N3A N4A 119.4(3)
N3A N4A C12A 120.0(3)
N3A N4A H4AB 120.0
C12A N4A H4AB 120.0
C12A N5A C16A 126.0(3)
C12A N5A C13A 122.5(3)
C16A N5A C13A 111.5(3)
C2A C3A C4A 119.0(4)
C2A C3A H3AB 120.5
C4A C3A H3AB 120.5
C3A C2A C1A 118.3(4)
C3A C2A H2AB 120.8
C1A C2A H2AB 120.8
N1A C1A C2A 124.1(4)
N1A C1A H1AA 118.0
C2A C1A H1AA 118.0
C5A N1A C1A 116.6(3)
N1A C5A C4A 122.7(3)
N1A C5A C6A 117.2(3)
C4A C5A C6A 120.1(3)
N3A C6A C7A 127.1(3)
N3A C6A C5A 112.4(3)
C7A C6A C5A 120.5(3)
N2A C7A C8A 121.3(3)
N2A C7A C6A 116.6(3)
C8A C7A C6A 122.0(3)
C9A C8A C7A 119.2(3)
C9A C8A H8AA 120.4
C7A C8A H8AA 120.4
C10A C9A C8A 119.3(3)
C10A C9A H9AA 120.3
C8A C9A H9AA 120.3
C11A C10A C9A 118.5(3)
C11A C10A H10A 120.8
C9A C10A H10A 120.8
N2A C11A C10A 123.9(3)
N2A C11A H11A 118.0
C10A C11A H11A 118.0
N5A C12A N4A 112.9(3)
N5A C12A S1A 123.3(2)
N4A C12A S1A 123.7(3)
N5A C13A C14A 103.4(3)
N5A C13A H13A 111.1
C14A C13A H13A 111.1
N5A C13A H13B 111.1
C14A C13A H13B 111.1
H13A C13A H13B 109.0
C15A C14A C13A 106.1(4)
C15A C14A H14A 110.5
C13A C14A H14A 110.5
C15A C14A H14B 110.5
C13A C14A H14B 110.5
H14A C14A H14B 108.7
C14A C15A C16A 105.5(4)
C14A C15A H15A 110.6
C16A C15A H15A 110.6
C14A C15A H15B 110.6
C16A C15A H15B 110.6
H15A C15A H15B 108.8
N5A C16A C15A 103.3(3)
N5A C16A H16A 111.1
C15A C16A H16A 111.1
N5A C16A H16B 111.1
C15A C16A H16B 111.1
H16A C16A H16B 109.1
C3B C4B C5B 119.1(3)
C3B C4B H4BA 120.5
C5B C4B H4BA 120.5
C11B N2B C7B 118.3(3)
C6B N3B N4B 119.7(3)
N3B N4B C12B 120.4(3)
N3B N4B H4BB 119.8
C12B N4B H4BB 119.8
C12B N5B C13B 123.2(3)
C12B N5B C16B 125.9(3)
C13B N5B C16B 111.0(3)
C4B C3B C2B 119.4(3)
C4B C3B H3BB 120.3
C2B C3B H3BB 120.3
C1B C2B C3B 117.7(3)
C1B C2B H2BB 121.2
C3B C2B H2BB 121.2
N1B C1B C2B 124.5(3)
N1B C1B H1BA 117.7
C2B C1B H1BA 117.7
C1B N1B C5B 117.3(3)
N1B C5B C4B 122.0(3)
N1B C5B C6B 117.7(3)
C4B C5B C6B 120.3(3)
N3B C6B C7B 126.7(3)
N3B C6B C5B 111.9(3)
C7B C6B C5B 121.3(3)
N2B C7B C8B 121.1(3)
N2B C7B C6B 115.6(3)
C8B C7B C6B 123.2(3)
C9B C8B C7B 119.6(4)
C9B C8B H8BA 120.2
C7B C8B H8BA 120.2
C10B C9B C8B 119.2(4)
C10B C9B H9BA 120.4
C8B C9B H9BA 120.4
C11B C10B C9B 118.3(4)
C11B C10B H10B 120.8
C9B C10B H10B 120.8
N2B C11B C10B 123.4(4)
N2B C11B H11B 118.3
C10B C11B H11B 118.3
N5B C12B N4B 112.9(3)
N5B C12B S1B 123.7(2)
N4B C12B S1B 123.4(3)
N5B C13B C14B 103.2(6)
N5B C13B C14C 102.5(4)
C14B C13B C14C 35.6(7)
N5B C13B H13E 111.3
C14B C13B H13E 75.9
C14C C13B H13E 109.0
N5B C13B H13F 111.3
C14B C13B H13F 139.2
C14C C13B H13F 113.2
H13E C13B H13F 109.4
N5B C13B H13C 110.5
C14B C13B H13C 106.4
C14C C13B H13C 135.7
H13E C13B H13C 31.4
H13F C13B H13C 81.5
N5B C13B H13D 111.2
C14B C13B H13D 116.2
C14C C13B H13D 84.3
H13E C13B H13D 131.0
H13F C13B H13D 30.3
H13C C13B H13D 109.1
C15B C14B C13B 107.3(10)
C15B C14B H13E 130.5
C13B C14B H13E 36.6
C15B C14B H14C 110.2
C13B C14B H14C 110.2
H13E C14B H14C 114.3
C15B C14B H14D 110.2
C13B C14B H14D 110.2
H13E C14B H14D 75.0
H14C C14B H14D 108.5
C15B C14B H15F 38.4
C13B C14B H15F 130.9
H13E C14B H15F 127.6
H14C C14B H15F 114.8
H14D C14B H15F 73.0
C15B C14C C13B 104.3(5)
C15B C14C H14E 110.9
C13B C14C H14E 110.9
C15B C14C H14F 110.9
C13B C14C H14F 110.9
H14E C14C H14F 108.9
C14B C15B C14C 36.9(7)
C14B C15B C16B 106.5(7)
C14C C15B C16B 106.5(4)
C14B C15B H15E 138.7
C14C C15B H15E 113.4
C16B C15B H15E 111.0
C14B C15B H15F 72.9
C14C C15B H15F 107.3
C16B C15B H15F 110.0
H15E C15B H15F 108.6
C14B C15B H15C 105.5
C14C C15B H15C 134.6
C16B C15B H15C 110.0
H15E C15B H15C 77.3
H15F C15B H15C 34.3
C14B C15B H15D 115.4
C14C C15B H15D 82.1
C16B C15B H15D 110.7
H15E C15B H15D 33.8
H15F C15B H15D 133.2
H15C C15B H15D 108.5
N5B C16B C15B 103.8(3)
N5B C16B H16C 111.0
C15B C16B H16C 111.0
N5B C16B H16D 111.0
C15B C16B H16D 111.0
H16C C16B H16D 109.0

loop_
_geom_bond_atom_site_label_1
_geom_bond_atom_site_label_2
_geom_bond_site_symmetry_2
_geom_bond_distance
_geom_bond_publ_flag
S1A C12A . 1.671(4) yes
C4A C5A . 1.376(5) ?
C4A C3A . 1.379(5) ?
C4A H4AA . 0.9300 ?
N2A C11A . 1.335(4) ?
N2A C7A . 1.353(4) ?
N3A C6A . 1.297(4) yes
N3A N4A . 1.361(3) yes
N4A C12A . 1.374(4) yes
N4A H4AB . 0.8600 ?
N5A C12A . 1.330(4) ?
N5A C16A . 1.468(5) ?
N5A C13A . 1.471(4) ?
C3A C2A . 1.364(6) ?
C3A H3AB . 0.9300 ?
C2A C1A . 1.372(6) ?
C2A H2AB . 0.9300 ?
C1A N1A . 1.344(5) ?
C1A H1AA . 0.9300 ?
N1A C5A . 1.338(4) ?
C5A C6A . 1.496(4) ?
C6A C7A . 1.479(4) ?
C7A C8A . 1.388(4) ?
C8A C9A . 1.380(5) ?
C8A H8AA . 0.9300 ?
C9A C10A . 1.370(5) ?
C9A H9AA . 0.9300 ?
C10A C11A . 1.365(5) ?
C10A H10A . 0.9300 ?
C11A H11A . 0.9300 ?
C13A C14A . 1.498(6) ?
C13A H13A . 0.9700 ?
C13A H13B . 0.9700 ?
C14A C15A . 1.468(7) ?
C14A H14A . 0.9700 ?
C14A H14B . 0.9700 ?
C15A C16A . 1.509(5) ?
C15A H15A . 0.9700 ?
C15A H15B . 0.9700 ?
C16A H16A . 0.9700 ?
C16A H16B . 0.9700 ?
S1B C12B . 1.670(3) yes
C4B C3B . 1.375(5) ?
C4B C5B . 1.385(4) ?
C4B H4BA . 0.9300 ?
N2B C11B . 1.331(4) ?
N2B C7B . 1.348(4) ?
N3B C6B . 1.303(4) yes
N3B N4B . 1.354(4) yes
N4B C12B . 1.375(4) yes
N4B H4BB . 0.8600 ?
N5B C12B . 1.335(4) ?
N5B C13B . 1.469(4) ?
N5B C16B . 1.471(4) ?
C3B C2B . 1.377(5) ?
C3B H3BB . 0.9300 ?
C2B C1B . 1.370(5) ?
C2B H2BB . 0.9300 ?
C1B N1B . 1.331(4) ?
C1B H1BA . 0.9300 ?
N1B C5B . 1.343(4) ?
C5B C6B . 1.501(4) ?
C6B C7B . 1.482(4) ?
C7B C8B . 1.381(5) ?
C8B C9B . 1.374(5) ?
C8B H8BA . 0.9300 ?
C9B C10B . 1.373(6) ?
C9B H9BA . 0.9300 ?
C10B C11B . 1.370(5) ?
C10B H10B . 0.9300 ?
C11B H11B . 0.9300 ?
C13B C14B . 1.489(14) ?
C13B C14C . 1.522(7) ?
C13B H13E . 0.9599 ?
C13B H13F . 0.9599 ?
C13B H13C . 0.9598 ?
C13B H13D . 0.9601 ?
C14B C15B . 1.440(18) ?
C14B H13E . 1.5635 ?
C14B H14C . 0.9700 ?
C14B H14D . 0.9700 ?
C14B H15F . 1.4767 ?
C14C C15B . 1.466(7) ?
C14C H14E . 0.9700 ?
C14C H14F . 0.9700 ?
C15B C16B . 1.512(5) ?
C15B H15E . 0.9598 ?
C15B H15F . 0.9600 ?
C15B H15C . 0.9601 ?
C15B H15D . 0.9599 ?
C16B H16C . 0.9700 ?
C16B H16D . 0.9700 ?

loop_
_geom_hbond_atom_site_label_D
_geom_hbond_atom_site_label_H
_geom_hbond_atom_site_label_A
_geom_hbond_site_symmetry_A
_geom_hbond_distance_DH
_geom_hbond_distance_HA
_geom_hbond_distance_DA
_geom_hbond_angle_DHA
_geom_hbond_publ_flag
N4A H4AB N2A 1_555 0.86 1.98 2.636(3) 132 yes
N4B H4BB N2B 1_555 0.86 1.95 2.616(3) 133 yes
C2B H2BB N3A 1_556 0.93 2.55 3.395(4) 152 no

loop_
_geom_torsion_atom_site_label_1
_geom_torsion_atom_site_label_2
_geom_torsion_atom_site_label_3
_geom_torsion_atom_site_label_4
_geom_torsion
C6A N3A N4A C12A -179.8(3)
C5A C4A C3A C2A 0.3(6)
C4A C3A C2A C1A 1.0(6)
C3A C2A C1A N1A -1.7(6)
C2A C1A N1A C5A 1.1(6)
C1A N1A C5A C4A 0.3(5)
C1A N1A C5A C6A 178.1(3)
C3A C4A C5A N1A -0.9(5)
C3A C4A C5A C6A -178.8(3)
N4A N3A C6A C7A -1.7(5)
N4A N3A C6A C5A 179.9(3)
N1A C5A C6A N3A -144.6(3)
C4A C5A C6A N3A 33.4(4)
N1A C5A C6A C7A 36.9(4)
C4A C5A C6A C7A -145.2(3)
C11A N2A C7A C8A -1.5(5)
C11A N2A C7A C6A -178.6(3)
N3A C6A C7A N2A 22.3(5)
C5A C6A C7A N2A -159.4(3)
N3A C6A C7A C8A -154.7(3)
C5A C6A C7A C8A 23.6(4)
N2A C7A C8A C9A 0.5(5)
C6A C7A C8A C9A 177.4(3)
C7A C8A C9A C10A 1.1(5)
C8A C9A C10A C11A -1.7(6)
C7A N2A C11A C10A 1.0(5)
C9A C10A C11A N2A 0.7(6)
C16A N5A C12A N4A 5.4(5)
C13A N5A C12A N4A -174.2(3)
C16A N5A C12A S1A -175.0(3)
C13A N5A C12A S1A 5.4(5)
N3A N4A C12A N5A -178.2(3)
N3A N4A C12A S1A 2.2(4)
C12A N5A C13A C14A 170.5(4)
C16A N5A C13A C14A -9.2(4)
N5A C13A C14A C15A 25.8(5)
C13A C14A C15A C16A -32.9(6)
C12A N5A C16A C15A 170.0(4)
C13A N5A C16A C15A -10.4(5)
C14A C15A C16A N5A 26.3(5)
C6B N3B N4B C12B 174.0(3)
C5B C4B C3B C2B 0.0(5)
C4B C3B C2B C1B 1.5(5)
C3B C2B C1B N1B -1.5(6)
C2B C1B N1B C5B -0.1(6)
C1B N1B C5B C4B 1.7(5)
C1B N1B C5B C6B -178.4(3)
C3B C4B C5B N1B -1.7(5)
C3B C4B C5B C6B 178.4(3)
N4B N3B C6B C7B -0.5(5)
N4B N3B C6B C5B -178.0(3)
N1B C5B C6B N3B -159.1(3)
C4B C5B C6B N3B 20.8(4)
N1B C5B C6B C7B 23.2(4)
C4B C5B C6B C7B -156.9(3)
C11B N2B C7B C8B -2.2(5)
C11B N2B C7B C6B -178.9(3)
N3B C6B C7B N2B 22.0(5)
C5B C6B C7B N2B -160.7(3)
N3B C6B C7B C8B -154.7(3)
C5B C6B C7B C8B 22.6(5)
N2B C7B C8B C9B 2.0(5)
C6B C7B C8B C9B 178.5(3)
C7B C8B C9B C10B -0.1(6)
C8B C9B C10B C11B -1.6(6)
C7B N2B C11B C10B 0.4(6)
C9B C10B C11B N2B 1.6(6)
C13B N5B C12B N4B -179.7(3)
C16B N5B C12B N4B 1.8(5)
C13B N5B C12B S1B 0.4(5)
C16B N5B C12B S1B -178.1(3)
N3B N4B C12B N5B -176.7(3)
N3B N4B C12B S1B 3.1(4)
C12B N5B C13B C14B 165.9(11)
C16B N5B C13B C14B -15.4(12)
C12B N5B C13B C14C -157.5(6)
C16B N5B C13B C14C 21.2(7)
N5B C13B C14B C15B 27.1(17)
C14C C13B C14B C15B -66.0(15)
N5B C13B C14C C15B -33.0(9)
C14B C13B C14C C15B 62.2(11)
C13B C14B C15B C14C 66.8(12)
C13B C14B C15B C16B -28.9(17)
C13B C14C C15B C14B -62.4(10)
C13B C14C C15B C16B 33.3(9)
C12B N5B C16B C15B 177.2(4)
C13B N5B C16B C15B -1.4(4)
C14B C15B C16B N5B 18.5(12)
C14C C15B C16B N5B -20.1(7)
